data_7022221
loop_
_publ_author_name
'Jim\'enez-Pulido, Sonia B'
'Hueso-Ure\~na, Francisco'
'Fern\'andez-Liencres, M Paz'
'Fern\'andez-G\'omez, Manuel'
'Moreno-Carretero, Miguel N'

_publ_section_title
;
 Heteropolyhedral silver compounds containing the polydentate ligand
 N,N,O-E-[6-(hydroxyimino)ethyl]-1,3,7-trimethyllumazine. Preparation,
 spectral and XRD structural study and AIM calculations.
;
_journal_issue 2
_journal_name_full 'Dalton transactions (Cambridge, England : 2003)'
_journal_page_first 530
_journal_page_last 541
_journal_paper_doi 10.1039/c2dt32044d
_journal_volume 42
_journal_year 2013
_chemical_compound_source 'synthesis as described'
_chemical_formula_moiety 'C26 H29 Ag2 F6 N10 O13 S2, C2 H5 O'
_chemical_formula_sum 'C28 H34 Ag2 F6 N10 O14 S2'
_chemical_formula_weight 1128.53
_chemical_name_systematic
;
?
;
_space_group_IT_number 14
_symmetry_cell_setting monoclinic
_symmetry_Int_Tables_number 14
_symmetry_space_group_name_Hall '-P 2yn'
_symmetry_space_group_name_H-M 'P 1 21/n 1'
_atom_sites_solution_hydrogens geom
_atom_sites_solution_primary direct
_atom_sites_solution_secondary difmap
_audit_conform_dict_location ftp://ftp.iucr.org/pub/cif_core.dic
_audit_conform_dict_name cif_core.dic
_audit_conform_dict_version 2.3
_audit_creation_date 2012-02-15T08:57:44-00:00
_audit_creation_method 'WinGX routine CIF_UPDATE'
_cell_angle_alpha 90
_cell_angle_beta 105.714(10)
_cell_angle_gamma 90
_cell_formula_units_Z 4
_cell_length_a 14.6665(19)
_cell_length_b 15.0893(9)
_cell_length_c 19.703(3)
_cell_measurement_reflns_used 239
_cell_measurement_temperature 293(2)
_cell_measurement_theta_max 20
_cell_measurement_theta_min 4
_cell_measurement_wavelength 0.71073
_cell_volume 4197.4(9)
_computing_cell_refinement 'Dirax/lsq (Duisenberg & Schreurs, 1989-2000)'
_computing_data_collection 'Collect (Bruker AXS BV, 1997-2004)'
_computing_data_reduction 'EvalCCD (Duisenberg & Schreurs 1990-2000)'
_computing_molecular_graphics 'Ortep-3 for Windows (Farrugia, 1997)'
_computing_publication_material 'WinGX publication routines (Farrugia, 1999)'
_computing_structure_refinement 'SHELXL-97 (Sheldrick, 1997)'
_computing_structure_solution 'SHELXS-86 (Sheldrick, 1986)'
_diffrn_ambient_temperature 293(2)
_diffrn_detector 'CCD plate'
_diffrn_detector_area_resol_mean 9
_diffrn_measured_fraction_theta_full 0.999
_diffrn_measured_fraction_theta_max 0.999
_diffrn_measurement_device '95mm CCD camera on \k-goniostat'
_diffrn_measurement_device_type KappaCCD
_diffrn_measurement_method 'CCD rotation images, thick slices'
_diffrn_orient_matrix_type X=UH
_diffrn_orient_matrix_UB_11 0.01
_diffrn_orient_matrix_UB_12 0
_diffrn_orient_matrix_UB_13 0
_diffrn_orient_matrix_UB_21 0
_diffrn_orient_matrix_UB_22 0.01
_diffrn_orient_matrix_UB_23 0
_diffrn_orient_matrix_UB_31 0
_diffrn_orient_matrix_UB_32 0
_diffrn_orient_matrix_UB_33 0.01
_diffrn_radiation_monochromator graphite
_diffrn_radiation_probe x-ray
_diffrn_radiation_type MoK\a
_diffrn_radiation_wavelength 0.71073
_diffrn_reflns_av_R_equivalents 0.0662
_diffrn_reflns_av_unetI/netI 0.0564
_diffrn_reflns_limit_h_max 19
_diffrn_reflns_limit_h_min -19
_diffrn_reflns_limit_k_max 19
_diffrn_reflns_limit_k_min -19
_diffrn_reflns_limit_l_max 25
_diffrn_reflns_limit_l_min -25
_diffrn_reflns_number 57571
_diffrn_reflns_theta_full 27.51
_diffrn_reflns_theta_max 27.51
_diffrn_reflns_theta_min 2.54
_diffrn_source 'Enraf Nonius FR590'
_exptl_absorpt_coefficient_mu 1.133
_exptl_absorpt_correction_T_max 0.7572
_exptl_absorpt_correction_T_min 0.6728
_exptl_absorpt_correction_type multi-scan
_exptl_absorpt_process_details '(SADABS 2.10, 2003)'
_exptl_crystal_colour colorless
_exptl_crystal_density_diffrn 1.786
_exptl_crystal_density_method 'not measured'
_exptl_crystal_description prism
_exptl_crystal_F_000 2256
_exptl_crystal_size_max 0.38
_exptl_crystal_size_mid 0.27
_exptl_crystal_size_min 0.26
_refine_diff_density_max 1.539
_refine_diff_density_min -0.806
_refine_diff_density_rms 0.165
_refine_ls_extinction_method none
_refine_ls_goodness_of_fit_ref 1.065
_refine_ls_hydrogen_treatment constr
_refine_ls_matrix_type full
_refine_ls_number_parameters 559
_refine_ls_number_reflns 9642
_refine_ls_number_restraints 0
_refine_ls_restrained_S_all 1.065
_refine_ls_R_factor_all 0.0987
_refine_ls_R_factor_gt 0.0536
_refine_ls_shift/su_max 0.001
_refine_ls_shift/su_mean 0
_refine_ls_structure_factor_coef Fsqd
_refine_ls_weighting_details 'calc w=1/[\s^2^(Fo^2^)+(0.0799P)^2^+10.1684P] where P=(Fo^2^+2Fc^2^)/3'
_refine_ls_weighting_scheme calc
_refine_ls_wR_factor_gt 0.131
_refine_ls_wR_factor_ref 0.1597
_reflns_number_gt 6313
_reflns_number_total 9642
_reflns_threshold_expression >2sigma(I)
_cod_data_source_file c2dt32044d.txt
_cod_data_source_block Ag_DLMAceMOx_trifluoromethylsulphonato
_cod_original_cell_volume 4197.5(9)
_cod_original_sg_symbol_H-M 'P 21/n'
_cod_database_code 7022221

loop_
_symmetry_equiv_pos_as_xyz
'x, y, z'
'-x+1/2, y+1/2, -z+1/2'
'-x, -y, -z'
'x-1/2, -y-1/2, z-1/2'

loop_
_atom_site_label
_atom_site_type_symbol
_atom_site_fract_x
_atom_site_fract_y
_atom_site_fract_z
_atom_site_U_iso_or_equiv
_atom_site_adp_type
_atom_site_occupancy
_atom_site_symmetry_multiplicity
_atom_site_calc_flag
_atom_site_refinement_flags
Ag1 Ag 0.54756(3) 0.48853(3) 0.23244(2) 0.02676(12) Uani 1 1 d .
Ag2 Ag 0.49866(3) 0.66466(3) 0.27636(2) 0.02671(12) Uani 1 1 d .
S1Y S 0.29507(10) 0.71151(10) 0.32342(8) 0.0318(3) Uani 1 1 d .
S1X S 0.65626(11) 0.83468(10) 0.22089(9) 0.0399(4) Uani 1 1 d .
O61A O 0.4517(3) 0.6918(2) 0.10923(19) 0.0268(8) Uani 1 1 d .
O1R O 0.5857(3) 0.3556(3) 0.1792(2) 0.0341(9) Uani 1 1 d .
O2A O 0.2868(3) 0.2864(3) 0.4198(2) 0.0357(9) Uani 1 1 d .
O2Y O 0.3151(3) 0.6208(3) 0.3456(2) 0.0408(10) Uani 1 1 d .
O1X O 0.5710(3) 0.7831(3) 0.2150(2) 0.0422(10) Uani 1 1 d .
F2Y F 0.2504(3) 0.8494(2) 0.3887(2) 0.0538(10) Uani 1 1 d .
O3Y O 0.2099(3) 0.7253(3) 0.2680(2) 0.0407(10) Uani 1 1 d .
O1Y O 0.3782(3) 0.7584(3) 0.3162(2) 0.0407(10) Uani 1 1 d .
F3Y F 0.1948(3) 0.7258(3) 0.4147(2) 0.0572(11) Uani 1 1 d .
O3X O 0.6564(4) 0.9213(3) 0.2502(3) 0.0508(12) Uani 1 1 d .
F1Y F 0.3428(3) 0.7564(3) 0.45641(19) 0.0548(11) Uani 1 1 d .
O4B O 0.6319(3) 0.5614(3) 0.15349(19) 0.0334(9) Uani 1 1 d .
O61B O 0.4881(3) 0.5673(3) 0.41717(19) 0.0300(9) Uani 1 1 d .
O4A O 0.5200(3) 0.3875(2) 0.32769(19) 0.0286(8) Uani 1 1 d .
N3A N 0.4030(3) 0.3383(3) 0.3748(2) 0.0246(9) Uani 1 1 d .
N5A N 0.3875(3) 0.4881(3) 0.2283(2) 0.0213(9) Uani 1 1 d .
O2B O 0.9325(3) 0.6329(3) 0.1521(2) 0.0449(11) Uani 1 1 d .
N1B N 0.9013(3) 0.6286(3) 0.2589(2) 0.0263(10) Uani 1 1 d .
N1A N 0.2429(3) 0.3819(3) 0.3278(2) 0.0233(9) Uani 1 1 d .
N3B N 0.7806(3) 0.6018(3) 0.1525(2) 0.0276(10) Uani 1 1 d .
N8B N 0.8655(3) 0.6258(3) 0.3672(2) 0.0259(10) Uani 1 1 d .
N5B N 0.6817(3) 0.5723(3) 0.2995(2) 0.0221(9) Uani 1 1 d .
N8A N 0.1996(3) 0.4813(3) 0.2335(2) 0.0254(10) Uani 1 1 d .
N61B N 0.5534(3) 0.5936(3) 0.3807(2) 0.0232(9) Uani 1 1 d .
N61A N 0.4216(3) 0.6444(3) 0.1593(2) 0.0226(9) Uani 1 1 d .
F3X F 0.6387(4) 0.7791(3) 0.0921(3) 0.0776(15) Uani 1 1 d .
O2X O 0.7417(3) 0.7846(3) 0.2462(3) 0.0694(17) Uani 1 1 d .
F1X F 0.5810(5) 0.9075(3) 0.0990(3) 0.0991(19) Uani 1 1 d .
C8AB C 0.8380(4) 0.6143(3) 0.2974(3) 0.0228(11) Uani 1 1 d .
C62B C 0.6595(4) 0.5028(4) 0.4721(3) 0.0311(13) Uani 1 1 d .
H62A H 0.6049 0.497 0.4897 0.047 Uiso 1 1 calc R
H62B H 0.7107 0.5281 0.508 0.047 Uiso 1 1 calc R
H62C H 0.6779 0.4455 0.4593 0.047 Uiso 1 1 calc R
C61B C 0.6364(4) 0.5618(4) 0.4087(3) 0.0258(11) Uani 1 1 d .
C61A C 0.3514(4) 0.5922(3) 0.1327(3) 0.0230(11) Uani 1 1 d .
C62A C 0.3065(4) 0.5857(4) 0.0558(3) 0.0274(12) Uani 1 1 d .
H62D H 0.3358 0.6272 0.0314 0.041 Uiso 1 1 calc R
H62E H 0.2402 0.5989 0.0463 0.041 Uiso 1 1 calc R
H62F H 0.3143 0.5267 0.0401 0.041 Uiso 1 1 calc R
C7A C 0.2257(4) 0.5311(3) 0.1863(3) 0.0254(11) Uani 1 1 d .
C2A C 0.3087(4) 0.3331(3) 0.3763(3) 0.0273(12) Uani 1 1 d .
C6B C 0.7093(4) 0.5833(3) 0.3699(3) 0.0226(11) Uani 1 1 d .
C8AA C 0.2685(4) 0.4344(3) 0.2785(3) 0.0243(11) Uani 1 1 d .
F2X F 0.7302(5) 0.8917(4) 0.1225(3) 0.113(2) Uani 1 1 d .
C4A C 0.4359(4) 0.3867(3) 0.3266(3) 0.0256(11) Uani 1 1 d .
C7B C 0.8021(4) 0.6113(3) 0.4039(3) 0.0262(11) Uani 1 1 d .
C1A C 0.1432(4) 0.3793(4) 0.3278(3) 0.0324(13) Uani 1 1 d .
H1A1 H 0.1069 0.4169 0.2911 0.049 Uiso 1 1 calc R
H1A2 H 0.1371 0.3996 0.3726 0.049 Uiso 1 1 calc R
H1A3 H 0.1201 0.3196 0.3199 0.049 Uiso 1 1 calc R
C71A C 0.1491(4) 0.5846(4) 0.1384(3) 0.0335(13) Uani 1 1 d .
H71A H 0.0898 0.5722 0.1484 0.05 Uiso 1 1 calc R
H71B H 0.1447 0.5694 0.0903 0.05 Uiso 1 1 calc R
H71C H 0.1635 0.6465 0.1457 0.05 Uiso 1 1 calc R
C3A C 0.4739(4) 0.2900(4) 0.4297(3) 0.0298(12) Uani 1 1 d .
H3A1 H 0.4427 0.259 0.4596 0.045 Uiso 1 1 calc R
H3A2 H 0.5186 0.3313 0.4573 0.045 Uiso 1 1 calc R
H3A3 H 0.5065 0.2483 0.4078 0.045 Uiso 1 1 calc R
C6A C 0.3201(4) 0.5351(3) 0.1838(3) 0.0221(11) Uani 1 1 d .
C4AA C 0.3621(4) 0.4365(3) 0.2764(3) 0.0238(11) Uani 1 1 d .
C2B C 0.8762(4) 0.6219(4) 0.1866(3) 0.0289(12) Uani 1 1 d .
C4B C 0.7123(4) 0.5828(3) 0.1863(3) 0.0233(11) Uani 1 1 d .
C2R C 0.4933(5) 0.3962(5) 0.0635(3) 0.0482(17) Uani 1 1 d .
H2R1 H 0.4925 0.3961 0.0146 0.072 Uiso 1 1 calc R
H2R2 H 0.4889 0.4561 0.0788 0.072 Uiso 1 1 calc R
H2R3 H 0.4405 0.3626 0.0696 0.072 Uiso 1 1 calc R
C71B C 0.8374(4) 0.6282(5) 0.4810(3) 0.0375(14) Uani 1 1 d .
H71D H 0.9024 0.6467 0.4922 0.056 Uiso 1 1 calc R
H71E H 0.8325 0.5748 0.5064 0.056 Uiso 1 1 calc R
H71F H 0.8 0.6739 0.4942 0.056 Uiso 1 1 calc R
C1R C 0.5829(5) 0.3559(4) 0.1060(3) 0.0416(15) Uani 1 1 d .
H1R1 H 0.5878 0.2956 0.0902 0.05 Uiso 1 1 calc R
H1R2 H 0.6363 0.3893 0.0993 0.05 Uiso 1 1 calc R
C4AB C 0.7441(4) 0.5901(3) 0.2628(3) 0.0223(11) Uani 1 1 d .
C1B C 1.0017(4) 0.6502(5) 0.2935(3) 0.0402(15) Uani 1 1 d .
H05A H 1.0351 0.6581 0.2583 0.06 Uiso 1 1 calc R
H05B H 1.03 0.6027 0.3244 0.06 Uiso 1 1 calc R
H05C H 1.0049 0.7039 0.3202 0.06 Uiso 1 1 calc R
O1S O 0.5655(5) 0.9779(6) 0.4615(3) 0.105(3) Uani 1 1 d .
C3B C 0.7564(5) 0.5997(5) 0.0754(3) 0.0419(15) Uani 1 1 d .
H05D H 0.8113 0.6144 0.06 0.063 Uiso 1 1 calc R
H05E H 0.7071 0.642 0.0565 0.063 Uiso 1 1 calc R
H05F H 0.7348 0.5415 0.059 0.063 Uiso 1 1 calc R
C1Y C 0.2693(4) 0.7640(4) 0.3993(3) 0.0368(14) Uani 1 1 d .
C1S C 0.5319(7) 0.9064(6) 0.4108(5) 0.087(3) Uani 1 1 d .
H1S1 H 0.5062 0.9324 0.3645 0.105 Uiso 1 1 calc R
H1S2 H 0.4806 0.8759 0.4234 0.105 Uiso 1 1 calc R
C1X C 0.6500(6) 0.8549(5) 0.1284(5) 0.061(2) Uani 1 1 d .
C2S C 0.6054(7) 0.8399(6) 0.4063(5) 0.078(3) Uani 1 1 d .
H2S1 H 0.5773 0.7952 0.3724 0.118 Uiso 1 1 calc R
H2S2 H 0.6307 0.8128 0.4516 0.118 Uiso 1 1 calc R
H2S3 H 0.6555 0.8688 0.392 0.118 Uiso 1 1 calc R

loop_
_atom_site_aniso_label
_atom_site_aniso_U_11
_atom_site_aniso_U_22
_atom_site_aniso_U_33
_atom_site_aniso_U_23
_atom_site_aniso_U_13
_atom_site_aniso_U_12
Ag1 0.0227(2) 0.0295(2) 0.0287(2) 0.00044(17) 0.00805(16) -0.00199(17)
Ag2 0.0263(2) 0.0302(2) 0.0230(2) 0.00009(17) 0.00543(16) -0.00014(17)
S1Y 0.0289(7) 0.0335(8) 0.0317(7) -0.0015(6) 0.0057(6) -0.0023(6)
S1X 0.0335(8) 0.0259(7) 0.0541(10) 0.0046(7) 0.0012(7) -0.0063(6)
O61A 0.028(2) 0.0286(19) 0.0257(19) 0.0080(16) 0.0102(15) -0.0033(16)
O1R 0.034(2) 0.036(2) 0.031(2) 0.0007(17) 0.0061(17) 0.0072(18)
O2A 0.043(2) 0.034(2) 0.036(2) 0.0080(18) 0.0207(19) 0.0023(19)
O2Y 0.039(3) 0.036(2) 0.047(3) -0.007(2) 0.012(2) 0.0000(19)
O1X 0.041(3) 0.038(2) 0.045(2) 0.001(2) 0.007(2) -0.011(2)
F2Y 0.073(3) 0.041(2) 0.051(2) -0.0026(18) 0.023(2) 0.017(2)
O3Y 0.034(2) 0.050(3) 0.033(2) 0.001(2) 0.0005(18) -0.001(2)
O1Y 0.036(2) 0.040(2) 0.047(3) -0.004(2) 0.014(2) -0.0056(19)
F3Y 0.055(3) 0.072(3) 0.051(2) 0.000(2) 0.026(2) -0.009(2)
O3X 0.063(3) 0.024(2) 0.061(3) 0.000(2) 0.009(2) -0.008(2)
F1Y 0.055(3) 0.070(3) 0.033(2) -0.0091(19) 0.0019(17) 0.018(2)
O4B 0.035(2) 0.040(2) 0.025(2) -0.0033(17) 0.0074(17) -0.0116(18)
O61B 0.028(2) 0.040(2) 0.0261(19) 0.0033(17) 0.0142(16) -0.0030(17)
O4A 0.024(2) 0.034(2) 0.0265(19) 0.0019(16) 0.0043(15) -0.0028(16)
N3A 0.025(2) 0.023(2) 0.026(2) 0.0034(18) 0.0072(18) -0.0008(18)
N5A 0.021(2) 0.021(2) 0.021(2) -0.0017(17) 0.0054(17) -0.0024(17)
O2B 0.033(2) 0.072(3) 0.035(2) 0.012(2) 0.0197(19) 0.006(2)
N1B 0.018(2) 0.029(2) 0.034(2) 0.001(2) 0.0090(18) -0.0018(18)
N1A 0.021(2) 0.024(2) 0.027(2) 0.0022(18) 0.0115(18) -0.0040(18)
N3B 0.031(3) 0.030(2) 0.023(2) -0.0015(19) 0.0100(19) -0.004(2)
N8B 0.020(2) 0.027(2) 0.030(2) -0.001(2) 0.0063(18) -0.0016(18)
N5B 0.020(2) 0.023(2) 0.024(2) 0.0023(18) 0.0064(17) 0.0010(17)
N8A 0.023(2) 0.028(2) 0.027(2) -0.0011(19) 0.0095(18) 0.0007(19)
N61B 0.024(2) 0.025(2) 0.024(2) 0.0010(18) 0.0128(18) -0.0001(18)
N61A 0.024(2) 0.023(2) 0.022(2) 0.0042(18) 0.0085(17) 0.0010(18)
F3X 0.108(4) 0.062(3) 0.075(3) -0.021(3) 0.046(3) -0.035(3)
O2X 0.037(3) 0.035(3) 0.115(5) -0.002(3) -0.015(3) -0.004(2)
F1X 0.147(6) 0.065(3) 0.069(3) 0.027(3) 0.002(3) 0.010(3)
C8AB 0.022(3) 0.018(2) 0.028(3) 0.001(2) 0.006(2) 0.001(2)
C62B 0.032(3) 0.035(3) 0.028(3) 0.005(2) 0.010(2) 0.001(2)
C61B 0.028(3) 0.027(3) 0.023(3) -0.005(2) 0.008(2) -0.004(2)
C61A 0.022(3) 0.024(3) 0.023(3) 0.000(2) 0.007(2) 0.002(2)
C62A 0.024(3) 0.030(3) 0.027(3) 0.001(2) 0.005(2) -0.005(2)
C7A 0.022(3) 0.023(3) 0.030(3) 0.000(2) 0.005(2) -0.002(2)
C2A 0.032(3) 0.025(3) 0.026(3) -0.001(2) 0.010(2) -0.003(2)
C6B 0.023(3) 0.019(2) 0.025(3) 0.002(2) 0.005(2) 0.001(2)
C8AA 0.028(3) 0.023(3) 0.023(3) -0.001(2) 0.008(2) -0.001(2)
F2X 0.150(6) 0.086(4) 0.136(5) -0.036(4) 0.095(5) -0.078(4)
C4A 0.032(3) 0.018(2) 0.025(3) -0.004(2) 0.005(2) 0.000(2)
C7B 0.030(3) 0.024(3) 0.025(3) 0.000(2) 0.009(2) 0.003(2)
C1A 0.030(3) 0.041(3) 0.029(3) 0.007(3) 0.013(2) -0.002(3)
C71A 0.025(3) 0.043(3) 0.034(3) 0.005(3) 0.010(2) 0.003(3)
C3A 0.036(3) 0.028(3) 0.024(3) 0.005(2) 0.006(2) 0.000(2)
C6A 0.023(3) 0.022(3) 0.021(2) -0.002(2) 0.006(2) -0.004(2)
C4AA 0.033(3) 0.019(3) 0.020(2) -0.001(2) 0.008(2) -0.006(2)
C2B 0.030(3) 0.032(3) 0.029(3) 0.004(2) 0.014(2) 0.002(2)
C4B 0.027(3) 0.019(2) 0.025(3) -0.001(2) 0.008(2) -0.002(2)
C2R 0.045(4) 0.059(4) 0.038(4) 0.004(3) 0.005(3) -0.005(3)
C71B 0.032(3) 0.052(4) 0.028(3) -0.004(3) 0.007(2) -0.008(3)
C1R 0.048(4) 0.036(3) 0.043(4) -0.003(3) 0.015(3) 0.006(3)
C4AB 0.028(3) 0.013(2) 0.027(3) -0.002(2) 0.011(2) -0.002(2)
C1B 0.022(3) 0.057(4) 0.042(3) -0.002(3) 0.011(3) -0.012(3)
O1S 0.064(4) 0.180(8) 0.076(4) -0.057(5) 0.027(3) -0.045(5)
C3B 0.050(4) 0.055(4) 0.024(3) 0.005(3) 0.015(3) -0.005(3)
C1Y 0.036(3) 0.037(3) 0.036(3) 0.005(3) 0.006(3) 0.008(3)
C1S 0.085(7) 0.064(6) 0.083(6) 0.004(5) -0.028(5) -0.019(5)
C1X 0.071(6) 0.046(4) 0.069(5) -0.004(4) 0.027(4) -0.028(4)
C2S 0.091(7) 0.066(6) 0.057(5) 0.006(4) -0.015(5) -0.015(5)

loop_
_atom_type_symbol
_atom_type_description
_atom_type_scat_dispersion_real
_atom_type_scat_dispersion_imag
_atom_type_scat_source
C C 0.0033 0.0016 'International Tables Vol C Tables 4.2.6.8 and 6.1.1.4'
H H 0 0 'International Tables Vol C Tables 4.2.6.8 and 6.1.1.4'
N N 0.0061 0.0033 'International Tables Vol C Tables 4.2.6.8 and 6.1.1.4'
O O 0.0106 0.006 'International Tables Vol C Tables 4.2.6.8 and 6.1.1.4'
F F 0.0171 0.0103 'International Tables Vol C Tables 4.2.6.8 and 6.1.1.4'
S S 0.1246 0.1234 'International Tables Vol C Tables 4.2.6.8 and 6.1.1.4'
Ag Ag -0.8971 1.1015 'International Tables Vol C Tables 4.2.6.8 and 6.1.1.4'

loop_
_exptl_crystal_face_index_h
_exptl_crystal_face_index_k
_exptl_crystal_face_index_l
_exptl_crystal_face_perp_dist
2 -3 3 0.1
-8 3 -1 0.106
-6 7 -2 0.119
-1 8 5 0.128
1 -4 -5 0.058
0 0 -1 0.095
5 6 -1 0.123
-5 1 7 0.096

loop_
_geom_angle_atom_site_label_1
_geom_angle_atom_site_label_2
_geom_angle_atom_site_label_3
_geom_angle
N5A Ag1 O1R 109.58(14)
N5A Ag1 N5B 133.35(14)
O1R Ag1 N5B 115.22(14)
N5A Ag1 O4B 130.28(14)
O1R Ag1 O4B 83.22(13)
N5B Ag1 O4B 68.99(13)
N5A Ag1 O4A 70.26(13)
O1R Ag1 O4A 85.62(13)
N5B Ag1 O4A 100.33(13)
O4B Ag1 O4A 159.11(13)
N5A Ag1 Ag2 71.86(10)
O1R Ag1 Ag2 171.07(9)
N5B Ag1 Ag2 65.97(10)
O4B Ag1 Ag2 89.24(10)
O4A Ag1 Ag2 103.00(9)
N61B Ag2 N61A 143.65(15)
N61B Ag2 O1X 132.29(15)
N61A Ag2 O1X 76.82(14)
N61B Ag2 O1Y 95.05(14)
N61A Ag2 O1Y 100.94(15)
O1X Ag2 O1Y 99.76(14)
N61B Ag2 Ag1 77.56(11)
N61A Ag2 Ag1 71.17(11)
O1X Ag2 Ag1 109.18(10)
O1Y Ag2 Ag1 146.77(10)
O3Y S1Y O2Y 115.6(3)
O3Y S1Y O1Y 115.9(3)
O2Y S1Y O1Y 112.7(3)
O3Y S1Y C1Y 103.3(3)
O2Y S1Y C1Y 103.6(3)
O1Y S1Y C1Y 103.6(3)
O3X S1X O2X 115.9(3)
O3X S1X O1X 115.4(3)
O2X S1X O1X 113.5(3)
O3X S1X C1X 104.2(3)
O2X S1X C1X 103.8(4)
O1X S1X C1X 101.6(3)
C1R O1R Ag1 119.4(3)
S1X O1X Ag2 143.1(3)
S1Y O1Y Ag2 115.5(2)
C4B O4B Ag1 111.0(3)
C4A O4A Ag1 110.7(3)
C4A N3A C2A 125.2(4)
C4A N3A C3A 117.2(4)
C2A N3A C3A 117.6(4)
C6A N5A C4AA 118.1(4)
C6A N5A Ag1 125.6(3)
C4AA N5A Ag1 116.3(3)
C8AB N1B C2B 122.1(5)
C8AB N1B C1B 121.3(5)
C2B N1B C1B 116.5(4)
C2A N1A C8AA 121.5(4)
C2A N1A C1A 119.9(4)
C8AA N1A C1A 118.6(4)
C4B N3B C2B 125.0(4)
C4B N3B C3B 119.6(5)
C2B N3B C3B 115.4(5)
C8AB N8B C7B 118.3(5)
C4AB N5B C6B 118.2(4)
C4AB N5B Ag1 112.6(3)
C6B N5B Ag1 127.1(3)
C7A N8A C8AA 116.7(4)
C61B N61B O61B 111.9(4)
C61B N61B Ag2 128.9(3)
O61B N61B Ag2 118.4(3)
C61A N61A O61A 113.5(4)
C61A N61A Ag2 127.7(3)
O61A N61A Ag2 118.8(3)
N8B C8AB N1B 119.4(5)
N8B C8AB C4AB 121.0(5)
N1B C8AB C4AB 119.6(5)
C61B C62B H62A 109.5
C61B C62B H62B 109.5
H62A C62B H62B 109.5
C61B C62B H62C 109.5
H62A C62B H62C 109.5
H62B C62B H62C 109.5
N61B C61B C62B 123.7(5)
N61B C61B C6B 114.9(5)
C62B C61B C6B 121.3(5)
N61A C61A C62A 122.8(5)
N61A C61A C6A 115.9(4)
C62A C61A C6A 121.3(4)
C61A C62A H62D 109.5
C61A C62A H62E 109.5
H62D C62A H62E 109.5
C61A C62A H62F 109.5
H62D C62A H62F 109.5
H62E C62A H62F 109.5
N8A C7A C6A 121.6(5)
N8A C7A C71A 116.0(5)
C6A C7A C71A 122.4(5)
O2A C2A N1A 122.0(5)
O2A C2A N3A 120.0(5)
N1A C2A N3A 118.0(4)
N5B C6B C7B 120.6(5)
N5B C6B C61B 116.0(4)
C7B C6B C61B 123.3(4)
N8A C8AA N1A 117.7(5)
N8A C8AA C4AA 122.7(5)
N1A C8AA C4AA 119.6(5)
O4A C4A N3A 121.9(5)
O4A C4A C4AA 124.4(5)
N3A C4A C4AA 113.8(5)
N8B C7B C6B 121.0(5)
N8B C7B C71B 115.0(5)
C6B C7B C71B 124.1(5)
N1A C1A H1A1 109.5
N1A C1A H1A2 109.5
H1A1 C1A H1A2 109.5
N1A C1A H1A3 109.5
H1A1 C1A H1A3 109.5
H1A2 C1A H1A3 109.5
C7A C71A H71A 109.5
C7A C71A H71B 109.5
H71A C71A H71B 109.5
C7A C71A H71C 109.5
H71A C71A H71C 109.5
H71B C71A H71C 109.5
N3A C3A H3A1 109.5
N3A C3A H3A2 109.5
H3A1 C3A H3A2 109.5
N3A C3A H3A3 109.5
H3A1 C3A H3A3 109.5
H3A2 C3A H3A3 109.5
N5A C6A C7A 121.1(5)
N5A C6A C61A 116.4(4)
C7A C6A C61A 122.6(5)
N5A C4AA C8AA 119.8(5)
N5A C4AA C4A 118.4(5)
C8AA C4AA C4A 121.8(5)
O2B C2B N1B 122.6(5)
O2B C2B N3B 120.0(5)
N1B C2B N3B 117.4(4)
O4B C4B N3B 121.6(5)
O4B C4B C4AB 123.9(5)
N3B C4B C4AB 114.5(5)
C1R C2R H2R1 109.5
C1R C2R H2R2 109.5
H2R1 C2R H2R2 109.5
C1R C2R H2R3 109.5
H2R1 C2R H2R3 109.5
H2R2 C2R H2R3 109.5
C7B C71B H71D 109.5
C7B C71B H71E 109.5
H71D C71B H71E 109.5
C7B C71B H71F 109.5
H71D C71B H71F 109.5
H71E C71B H71F 109.5
O1R C1R C2R 110.4(5)
O1R C1R H1R1 109.6
C2R C1R H1R1 109.6
O1R C1R H1R2 109.6
C2R C1R H1R2 109.6
H1R1 C1R H1R2 108.1
N5B C4AB C8AB 120.8(5)
N5B C4AB C4B 118.1(5)
C8AB C4AB C4B 121.1(5)
N1B C1B H05A 109.5
N1B C1B H05B 109.5
H05A C1B H05B 109.5
N1B C1B H05C 109.5
H05A C1B H05C 109.5
H05B C1B H05C 109.5
N3B C3B H05D 109.5
N3B C3B H05E 109.5
H05D C3B H05E 109.5
N3B C3B H05F 109.5
H05D C3B H05F 109.5
H05E C3B H05F 109.5
F2Y C1Y F1Y 107.6(5)
F2Y C1Y F3Y 107.8(5)
F1Y C1Y F3Y 107.0(5)
F2Y C1Y S1Y 112.1(4)
F1Y C1Y S1Y 110.8(4)
F3Y C1Y S1Y 111.3(4)
O1S C1S C2S 114.9(8)
O1S C1S H1S1 108.5
C2S C1S H1S1 108.5
O1S C1S H1S2 108.5
C2S C1S H1S2 108.5
H1S1 C1S H1S2 107.5
F1X C1X F2X 107.8(7)
F1X C1X F3X 108.5(7)
F2X C1X F3X 107.2(7)
F1X C1X S1X 111.7(6)
F2X C1X S1X 110.4(6)
F3X C1X S1X 110.9(5)
C1S C2S H2S1 109.5
C1S C2S H2S2 109.5
H2S1 C2S H2S2 109.5
C1S C2S H2S3 109.5
H2S1 C2S H2S3 109.5
H2S2 C2S H2S3 109.5

loop_
_geom_bond_atom_site_label_1
_geom_bond_atom_site_label_2
_geom_bond_distance
Ag1 N5A 2.327(4)
Ag1 O1R 2.399(4)
Ag1 N5B 2.409(4)
Ag1 O4B 2.490(4)
Ag1 O4A 2.534(4)
Ag1 Ag2 2.9432(6)
Ag2 N61B 2.264(4)
Ag2 N61A 2.297(4)
Ag2 O1X 2.545(4)
Ag2 O1Y 2.548(4)
S1Y O3Y 1.434(4)
S1Y O2Y 1.442(4)
S1Y O1Y 1.449(4)
S1Y C1Y 1.819(6)
S1X O3X 1.429(5)
S1X O2X 1.432(5)
S1X O1X 1.450(4)
S1X C1X 1.826(9)
O61A N61A 1.385(5)
O1R C1R 1.432(7)
O2A C2A 1.218(6)
F2Y C1Y 1.323(7)
F3Y C1Y 1.341(7)
F1Y C1Y 1.337(7)
O4B C4B 1.225(6)
O61B N61B 1.402(5)
O4A C4A 1.227(6)
N3A C4A 1.384(7)
N3A C2A 1.394(7)
N3A C3A 1.474(7)
N5A C6A 1.334(6)
N5A C4AA 1.354(6)
O2B C2B 1.214(6)
N1B C8AB 1.367(7)
N1B C2B 1.376(7)
N1B C1B 1.481(7)
N1A C2A 1.374(7)
N1A C8AA 1.381(6)
N1A C1A 1.463(7)
N3B C4B 1.374(6)
N3B C2B 1.414(7)
N3B C3B 1.465(7)
N8B C8AB 1.336(7)
N8B C7B 1.340(7)
N5B C4AB 1.339(6)
N5B C6B 1.345(6)
N8A C7A 1.330(7)
N8A C8AA 1.350(7)
N61B C61B 1.286(7)
N61A C61A 1.290(7)
F3X C1X 1.334(9)
F1X C1X 1.294(10)
C8AB C4AB 1.409(7)
C62B C61B 1.496(8)
C62B H62A 0.96
C62B H62B 0.96
C62B H62C 0.96
C61B C6B 1.508(7)
C61A C62A 1.482(7)
C61A C6A 1.488(7)
C62A H62D 0.96
C62A H62E 0.96
C62A H62F 0.96
C7A C6A 1.401(7)
C7A C71A 1.494(7)
C6B C7B 1.409(7)
C8AA C4AA 1.385(7)
F2X C1X 1.333(9)
C4A C4AA 1.461(7)
C7B C71B 1.488(7)
C1A H1A1 0.96
C1A H1A2 0.96
C1A H1A3 0.96
C71A H71A 0.96
C71A H71B 0.96
C71A H71C 0.96
C3A H3A1 0.96
C3A H3A2 0.96
C3A H3A3 0.96
C4B C4AB 1.457(7)
C2R C1R 1.484(9)
C2R H2R1 0.96
C2R H2R2 0.96
C2R H2R3 0.96
C71B H71D 0.96
C71B H71E 0.96
C71B H71F 0.96
C1R H1R1 0.97
C1R H1R2 0.97
C1B H05A 0.96
C1B H05B 0.96
C1B H05C 0.96
O1S C1S 1.462(10)
C3B H05D 0.96
C3B H05E 0.96
C3B H05F 0.96
C1S C2S 1.494(13)
C1S H1S1 0.97
C1S H1S2 0.97
C2S H2S1 0.96
C2S H2S2 0.96
C2S H2S3 0.96

loop_
_geom_torsion_atom_site_label_1
_geom_torsion_atom_site_label_2
_geom_torsion_atom_site_label_3
_geom_torsion_atom_site_label_4
_geom_torsion
N5A Ag1 Ag2 N61B 94.30(15)
O1R Ag1 Ag2 N61B -164.9(6)
N5B Ag1 Ag2 N61B -65.23(15)
O4B Ag1 Ag2 N61B -132.49(14)
O4A Ag1 Ag2 N61B 30.43(14)
N5A Ag1 Ag2 N61A -66.89(15)
O1R Ag1 Ag2 N61A 33.9(6)
N5B Ag1 Ag2 N61A 133.58(15)
O4B Ag1 Ag2 N61A 66.33(14)
O4A Ag1 Ag2 N61A -130.76(14)
N5A Ag1 Ag2 O1X -134.94(15)
O1R Ag1 Ag2 O1X -34.1(6)
N5B Ag1 Ag2 O1X 65.52(15)
O4B Ag1 Ag2 O1X -1.73(13)
O4A Ag1 Ag2 O1X 161.18(13)
N5A Ag1 Ag2 O1Y 14.2(2)
O1R Ag1 Ag2 O1Y 115.0(7)
N5B Ag1 Ag2 O1Y -145.3(2)
O4B Ag1 Ag2 O1Y 147.4(2)
O4A Ag1 Ag2 O1Y -49.7(2)
N5A Ag1 O1R C1R 93.3(4)
N5B Ag1 O1R C1R -100.1(4)
O4B Ag1 O1R C1R -37.2(4)
O4A Ag1 O1R C1R 160.5(4)
Ag2 Ag1 O1R C1R -4.5(9)
O3X S1X O1X Ag2 -96.6(5)
O2X S1X O1X Ag2 40.6(6)
C1X S1X O1X Ag2 151.4(5)
N61B Ag2 O1X S1X 3.4(6)
N61A Ag2 O1X S1X -151.5(5)
O1Y Ag2 O1X S1X 109.5(5)
Ag1 Ag2 O1X S1X -87.1(5)
O3Y S1Y O1Y Ag2 -103.6(3)
O2Y S1Y O1Y Ag2 32.7(3)
C1Y S1Y O1Y Ag2 144.0(3)
N61B Ag2 O1Y S1Y -73.4(3)
N61A Ag2 O1Y S1Y 73.8(3)
O1X Ag2 O1Y S1Y 152.1(3)
Ag1 Ag2 O1Y S1Y 1.6(4)
N5A Ag1 O4B C4B 148.3(3)
O1R Ag1 O4B C4B -101.7(4)
N5B Ag1 O4B C4B 18.6(3)
O4A Ag1 O4B C4B -43.5(6)
Ag2 Ag1 O4B C4B 83.1(4)
N5A Ag1 O4A C4A -0.3(3)
O1R Ag1 O4A C4A -112.9(3)
N5B Ag1 O4A C4A 132.2(3)
O4B Ag1 O4A C4A -170.7(4)
Ag2 Ag1 O4A C4A 64.7(3)
O1R Ag1 N5A C6A -103.6(4)
N5B Ag1 N5A C6A 93.1(4)
O4B Ag1 N5A C6A -5.7(5)
O4A Ag1 N5A C6A 178.7(4)
Ag2 Ag1 N5A C6A 67.1(4)
O1R Ag1 N5A C4AA 77.5(4)
N5B Ag1 N5A C4AA -85.7(4)
O4B Ag1 N5A C4AA 175.4(3)
O4A Ag1 N5A C4AA -0.1(3)
Ag2 Ag1 N5A C4AA -111.8(3)
N5A Ag1 N5B C4AB -144.8(3)
O1R Ag1 N5B C4AB 52.6(4)
O4B Ag1 N5B C4AB -18.7(3)
O4A Ag1 N5B C4AB 142.6(3)
Ag2 Ag1 N5B C4AB -117.6(3)
N5A Ag1 N5B C6B 51.7(5)
O1R Ag1 N5B C6B -110.8(4)
O4B Ag1 N5B C6B 177.9(4)
O4A Ag1 N5B C6B -20.8(4)
Ag2 Ag1 N5B C6B 78.9(4)
N61A Ag2 N61B C61B 93.3(5)
O1X Ag2 N61B C61B -42.4(5)
O1Y Ag2 N61B C61B -150.5(4)
Ag1 Ag2 N61B C61B 62.3(4)
N61A Ag2 N61B O61B -76.1(4)
O1X Ag2 N61B O61B 148.2(3)
O1Y Ag2 N61B O61B 40.1(3)
Ag1 Ag2 N61B O61B -107.1(3)
N61B Ag2 N61A C61A 39.1(6)
O1X Ag2 N61A C61A -173.0(5)
O1Y Ag2 N61A C61A -75.4(4)
Ag1 Ag2 N61A C61A 71.1(4)
N61B Ag2 N61A O61A -140.6(3)
O1X Ag2 N61A O61A 7.4(3)
O1Y Ag2 N61A O61A 105.0(3)
Ag1 Ag2 N61A O61A -108.5(3)
C7B N8B C8AB N1B -179.9(5)
C7B N8B C8AB C4AB 1.8(7)
C2B N1B C8AB N8B -176.9(5)
C1B N1B C8AB N8B 4.5(7)
C2B N1B C8AB C4AB 1.4(7)
C1B N1B C8AB C4AB -177.2(5)
O61B N61B C61B C62B 0.8(7)
Ag2 N61B C61B C62B -169.2(4)
O61B N61B C61B C6B 176.9(4)
Ag2 N61B C61B C6B 6.9(7)
O61A N61A C61A C62A -1.2(7)
Ag2 N61A C61A C62A 179.2(4)
O61A N61A C61A C6A 176.1(4)
Ag2 N61A C61A C6A -3.5(7)
C8AA N8A C7A C6A -0.5(7)
C8AA N8A C7A C71A -178.2(5)
C8AA N1A C2A O2A -179.8(5)
C1A N1A C2A O2A 0.5(8)
C8AA N1A C2A N3A 0.4(7)
C1A N1A C2A N3A -179.3(5)
C4A N3A C2A O2A 177.8(5)
C3A N3A C2A O2A -3.4(7)
C4A N3A C2A N1A -2.3(7)
C3A N3A C2A N1A 176.4(4)
C4AB N5B C6B C7B -1.2(7)
Ag1 N5B C6B C7B 161.4(4)
C4AB N5B C6B C61B -179.7(4)
Ag1 N5B C6B C61B -17.0(6)
N61B C61B C6B N5B -46.0(6)
C62B C61B C6B N5B 130.2(5)
N61B C61B C6B C7B 135.6(5)
C62B C61B C6B C7B -48.2(7)
C7A N8A C8AA N1A -179.6(5)
C7A N8A C8AA C4AA -0.3(7)
C2A N1A C8AA N8A -179.0(5)
C1A N1A C8AA N8A 0.8(7)
C2A N1A C8AA C4AA 1.7(7)
C1A N1A C8AA C4AA -178.6(5)
Ag1 O4A C4A N3A -178.2(4)
Ag1 O4A C4A C4AA 0.7(6)
C2A N3A C4A O4A -179.0(5)
C3A N3A C4A O4A 2.3(7)
C2A N3A C4A C4AA 2.0(7)
C3A N3A C4A C4AA -176.8(4)
C8AB N8B C7B C6B 0.9(7)
C8AB N8B C7B C71B -178.2(5)
N5B C6B C7B N8B -1.3(8)
C61B C6B C7B N8B 177.1(5)
N5B C6B C7B C71B 177.7(5)
C61B C6B C7B C71B -3.9(8)
C4AA N5A C6A C7A -0.3(7)
Ag1 N5A C6A C7A -179.1(4)
C4AA N5A C6A C61A 178.9(4)
Ag1 N5A C6A C61A 0.1(6)
N8A C7A C6A N5A 0.8(8)
C71A C7A C6A N5A 178.4(5)
N8A C7A C6A C61A -178.3(5)
C71A C7A C6A C61A -0.7(8)
N61A C61A C6A N5A -51.3(6)
C62A C61A C6A N5A 126.1(5)
N61A C61A C6A C7A 127.9(5)
C62A C61A C6A C7A -54.7(7)
C6A N5A C4AA C8AA -0.5(7)
Ag1 N5A C4AA C8AA 178.4(4)
C6A N5A C4AA C4A -178.4(4)
Ag1 N5A C4AA C4A 0.5(6)
N8A C8AA C4AA N5A 0.8(8)
N1A C8AA C4AA N5A -179.8(4)
N8A C8AA C4AA C4A 178.7(5)
N1A C8AA C4AA C4A -2.0(8)
O4A C4A C4AA N5A -0.9(8)
N3A C4A C4AA N5A 178.1(4)
O4A C4A C4AA C8AA -178.8(5)
N3A C4A C4AA C8AA 0.2(7)
C8AB N1B C2B O2B -178.7(5)
C1B N1B C2B O2B -0.1(8)
C8AB N1B C2B N3B 1.7(7)
C1B N1B C2B N3B -179.6(5)
C4B N3B C2B O2B 175.9(5)
C3B N3B C2B O2B -2.5(8)
C4B N3B C2B N1B -4.5(8)
C3B N3B C2B N1B 177.1(5)
Ag1 O4B C4B N3B 162.2(4)
Ag1 O4B C4B C4AB -17.5(6)
C2B N3B C4B O4B -176.1(5)
C3B N3B C4B O4B 2.3(8)
C2B N3B C4B C4AB 3.6(7)
C3B N3B C4B C4AB -178.0(5)
Ag1 O1R C1R C2R -48.3(6)
C6B N5B C4AB C8AB 3.9(7)
Ag1 N5B C4AB C8AB -161.1(4)
C6B N5B C4AB C4B -176.6(4)
Ag1 N5B C4AB C4B 18.4(5)
N8B C8AB C4AB N5B -4.4(7)
N1B C8AB C4AB N5B 177.3(4)
N8B C8AB C4AB C4B 176.2(5)
N1B C8AB C4AB C4B -2.2(7)
O4B C4B C4AB N5B -0.1(8)
N3B C4B C4AB N5B -179.7(4)
O4B C4B C4AB C8AB 179.4(5)
N3B C4B C4AB C8AB -0.3(7)
O3Y S1Y C1Y F2Y -60.1(5)
O2Y S1Y C1Y F2Y 179.0(4)
O1Y S1Y C1Y F2Y 61.2(5)
O3Y S1Y C1Y F1Y 179.7(4)
O2Y S1Y C1Y F1Y 58.8(5)
O1Y S1Y C1Y F1Y -59.0(5)
O3Y S1Y C1Y F3Y 60.7(5)
O2Y S1Y C1Y F3Y -60.2(5)
O1Y S1Y C1Y F3Y -178.0(4)
O3X S1X C1X F1X -51.8(6)
O2X S1X C1X F1X -173.5(5)
O1X S1X C1X F1X 68.5(6)
O3X S1X C1X F2X 68.2(7)
O2X S1X C1X F2X -53.5(7)
O1X S1X C1X F2X -171.5(6)
O3X S1X C1X F3X -173.0(6)
O2X S1X C1X F3X 65.2(6)
O1X S1X C1X F3X -52.8(7)
